data_1547837
loop_
_publ_author_name
'Ma, Chi Thanh'
'Eom, Taeyong'
'Cho, Eunji'
'Wu, Bo'
'Kim, Tae Ryong'
'Oh, Ki Bong'
'Han, Sang Beom'
'Kwon, Sung Won'
'Park, Jeong Hill'

_publ_section_title
;
 Aquilanols A and B, Macrocyclic Humulene-Type Sesquiterpenoids from the
 Agarwood of Aquilaria malaccensis.
;
_journal_issue 11
_journal_name_full 'Journal of natural products'
_journal_page_first 3043
_journal_page_last 3048
_journal_paper_doi 10.1021/acs.jnatprod.7b00462
_journal_volume 80
_journal_year 2017
_chemical_formula_moiety 'C15 H24 O2'
_chemical_formula_sum 'C15 H24 O2'
_chemical_formula_weight 236.34
_space_group_crystal_system monoclinic
_space_group_IT_number 14
_space_group_name_Hall '-P 2ybc'
_space_group_name_H-M_alt 'P 1 21/c 1'
_symmetry_space_group_name_Hall '-P 2ybc'
_symmetry_space_group_name_H-M 'P 1 21/c 1'
_atom_sites_solution_hydrogens geom
_atom_sites_solution_primary direct
_audit_creation_date 2016-10-17
_audit_creation_method
;
Olex2 1.2
(compiled 2016.09.09 svn.r3337 for OlexSys, GUI svn.r5227)
;
_cell_angle_alpha 90
_cell_angle_beta 103.6427(9)
_cell_angle_gamma 90
_cell_formula_units_Z 4
_cell_length_a 11.34029(10)
_cell_length_b 10.58915(8)
_cell_length_c 11.42721(11)
_cell_measurement_reflns_used 16553
_cell_measurement_temperature 99.9(3)
_cell_measurement_theta_max 76.4330
_cell_measurement_theta_min 5.7430
_cell_volume 1333.51(2)
_computing_cell_refinement 'CrysAlisPro 1.171.38.43d (Rigaku OD, 2015)'
_computing_data_collection 'CrysAlisPro 1.171.38.43d (Rigaku OD, 2015)'
_computing_data_reduction 'CrysAlisPro 1.171.38.43d (Rigaku OD, 2015)'
_computing_molecular_graphics 'Olex2 (Dolomanov et al., 2009)'
_computing_publication_material 'Olex2 (Dolomanov et al., 2009)'
_computing_structure_refinement 'ShelXL (Sheldrick, 2015)'
_computing_structure_solution 'ShelXT (Sheldrick, 2015)'
_diffrn_ambient_environment N~2~
_diffrn_ambient_temperature 99.9(3)
_diffrn_detector 'CCD plate'
_diffrn_detector_area_resol_mean 5.2262
_diffrn_detector_type AtlasS2
_diffrn_measured_fraction_theta_full 1.000
_diffrn_measured_fraction_theta_max 0.998
_diffrn_measurement_details
;
List of Runs (angles in degrees, time in seconds):

  # Type    Start    End  Width  t~exp~   \w     \q     \k     \f   Frames
--------------------------------------------------------------------------
  1  \w   -115.00 -21.00   1.00    1.00    --  -41.49 -38.00 120.00   94
  2  \w     41.00  66.00   1.00    1.00    --   41.49 -38.00  90.00   25
  3  \w     32.00  96.00   1.00    1.00    --   41.49-125.00 150.00   64
  4  \w    -32.00  -7.00   1.00    1.00    --   41.49 -38.00  90.00   25
  5  \w      1.00  48.00   1.00    1.00    --   41.49 -99.00   0.00   47
  6  \w    105.00 144.00   1.00    1.24    --  112.00 -77.00  60.00   39
  7  \w     47.00 103.00   1.00    1.24    --  112.00 -94.00  90.00   56
  8  \w    110.00 168.00   1.00    1.24    --  112.00  45.00 150.00   58
  9  \w     87.00 173.00   1.00    1.24    --  112.00  45.00 120.00   86
 10  \w     37.00 113.00   1.00    1.24    --  112.00-111.00  30.00   76
 11  \w    122.00 173.00   1.00    1.24    --  112.00 111.00 150.00   51
 12  \w     87.00 177.00   1.00    1.24    --  112.00  61.00-150.00   90
 13  \w     40.00  96.00   1.00    1.24    --  112.00 -94.00 -60.00   56
 14  \w    114.00 155.00   1.00    1.24    --  112.00  93.00  69.00   41
 15  \w     46.00  72.00   1.00    1.24    --  112.00 -61.00-120.00   26
 16  \w     -1.00  24.00   1.00    1.00    --   38.00  95.00 129.14   25
 17  \w      2.00  27.00   1.00    1.00    --   38.00  89.00   0.20   25
 18  \w   -113.00 -13.00   1.00    1.00    --  -41.49 -57.00 -60.00  100
 19  \w   -109.00 -20.00   1.00    1.00    --  -41.49 -38.00  30.00   89
 20  \w     37.00  87.00   1.00    1.00    --   41.49-125.00 -30.00   50
 21  \w    -33.00  -4.00   1.00    1.00    --   41.49 -38.00 -30.00   29
 22  \w      7.00  65.00   1.00    1.00    --   41.49 -38.00 -30.00   58
 23  \w      6.00  31.00   1.00    1.00    --   42.00  88.00-144.05   25
 24  \w     12.00  37.00   1.00    1.00    --   46.00  83.00  43.74   25
 25  \w     11.00  38.00   1.00    1.00    --   46.00  84.00 126.54   27
 26  \w     20.00  45.00   1.00    1.00    --   54.00  81.00 -89.60   25
 27  \w     79.00 114.00   1.00    1.00    --   58.00  77.00-120.81   35
 28  \w     26.00  66.00   1.00    1.00    --   58.00  77.00-120.81   40
 29  \w     30.00  56.00   1.00    1.00    --   62.00  76.00  91.03   26
 30  \w     34.00  70.00   1.00    1.00    --   66.00  75.00 -45.90   36
 31  \w     36.00  69.00   1.00    1.00    --   66.00  72.00 -81.89   33
 32  \w    113.00 139.00   1.00    1.00    --   66.00  72.00 -81.89   26
 33  \w     99.00 141.00   1.00    1.00    --   66.00  75.00 -45.90   42
 34  \w     39.00  68.00   1.00    1.00    --   70.00  76.00 144.90   29
 35  \w     39.00  64.00   1.00    1.00    --   70.00  76.00 115.40   25
 36  \w     37.00  72.00   1.00    1.00    --   70.00  77.00-118.95   35
 37  \w     38.00  65.00   1.00    1.00    --   70.00  76.00-165.84   27
 38  \w    114.00 144.00   1.00    1.00    --   70.00  72.00   5.36   30
 39  \w     39.00  70.00   1.00    1.00    --   70.00  72.00   5.36   31
 40  \w    110.00 147.00   1.00    1.00    --   74.00  73.00  47.43   37
 41  \w     42.00  76.00   1.00    1.00    --   74.00  73.00  47.43   34
 42  \w     37.00  93.00   1.00    1.24    --  112.00 -77.00-150.00   56
 43  \w     83.00 164.00   1.00    1.24    --  112.00  61.00  60.00   81
 44  \w    145.00 176.00   1.00    1.24    --  112.00  77.00  90.00   31
 45  \w     79.00 105.00   1.00    1.24    --  112.00  77.00 120.00   26
 46  \w     83.00 110.00   1.00    1.24    --  112.00  61.00 150.00   27
 47  \w     84.00 117.00   1.00    1.24    --  112.00  61.00  90.00   33
 48  \w     79.00 105.00   1.00    1.24    --  112.00  77.00  90.00   26
 49  \w     83.00 151.00   1.00    1.24    --  112.00  61.00 -60.00   68
 50  \w    127.00 154.00   1.00    1.24    --  112.00  61.00-120.00   27
 51  \w    116.00 176.00   1.00    1.24    --  112.00  77.00-120.00   60
 52  \w     84.00 115.00   1.00    1.24    --  112.00  61.00-120.00   31
 53  \w     79.00 114.00   1.00    1.24    --  112.00  77.00-120.00   35
 54  \w    124.00 175.00   1.00    1.24    --  112.00  77.00 -60.00   51
 55  \w     79.00 176.00   1.00    1.24    --  112.00  77.00   0.00   97
 56  \w     80.00 107.00   1.00    1.24    --  112.00  77.00 -60.00   27
 57  \w    143.00 177.00   1.00    1.24    --  112.00  77.00  30.00   34
 58  \w     79.00 128.00   1.00    1.24    --  112.00  77.00  30.00   49
 59  \w     77.00 116.00   1.00    1.24    --  112.00-111.00-150.00   39
 60  \w     79.00 131.00   1.00    1.24    --  112.00  77.00 -90.00   52
 61  \w     83.00 132.00   1.00    1.24    --  112.00 -77.00 -60.00   49
 62  \w     84.00 110.00   1.00    1.24    --  112.00  61.00-180.00   26
 63  \w    153.00 178.00   1.00    1.24    --  112.00  77.00-150.00   25
 64  \w     80.00 107.00   1.00    1.24    --  112.00  77.00-150.00   27
 65  \w     79.00 106.00   1.00    1.24    --  112.00  77.00 150.00   27
 66  \w     80.00 162.00   1.00    1.24    --  112.00  77.00-180.00   82
 67  \w     88.00 116.00   1.00    1.24    --  112.00-111.00 -60.00   28
 68  \w    147.00 178.00   1.00    1.24    --  112.00  61.00 -30.00   31
 69  \w     84.00 109.00   1.00    1.24    --  112.00  61.00 120.00   25
 70  \w    153.00 178.00   1.00    1.24    --  112.00  77.00 -30.00   25
 71  \w     80.00 135.00   1.00    1.24    --  112.00  77.00 -30.00   55
 72  \w     85.00 112.00   1.00    1.24    --  112.00  61.00  30.00   27
 73  \w    131.00 165.00   1.00    1.24    --  112.00  61.00  30.00   34
 74  \w     84.00 111.00   1.00    1.24    --  112.00  61.00 -30.00   27
 75  \w     95.00 135.00   1.00    1.24    --  112.00 -61.00  30.00   40
 76  \w    119.00 145.00   1.00    1.24    --  112.00 -77.00-150.00   26
 77  \w     41.00  66.00   1.00    1.24    --  112.00 -61.00  30.00   25
 78  \w     79.00 106.00   1.00    1.24    --  112.00  77.00  60.00   27
 79  \w     85.00 177.00   1.00    1.24    --  112.00  61.00 -90.00   92
;
_diffrn_measurement_device 'four-circle diffractometer'
_diffrn_measurement_device_type 'SuperNova, Dual, Cu at zero, AtlasS2'
_diffrn_measurement_method '\w scans'
_diffrn_orient_matrix_type 'CrysAlisPro convention (1999,Acta A55,543-557)'
_diffrn_orient_matrix_UB_11 0.0342480000
_diffrn_orient_matrix_UB_12 -0.1310408000
_diffrn_orient_matrix_UB_13 -0.0403792000
_diffrn_orient_matrix_UB_21 -0.1353916000
_diffrn_orient_matrix_UB_22 -0.0308553000
_diffrn_orient_matrix_UB_23 -0.0491820000
_diffrn_orient_matrix_UB_31 0.0056439000
_diffrn_orient_matrix_UB_32 0.0552036000
_diffrn_orient_matrix_UB_33 -0.1232920000
_diffrn_radiation_collimation '0.2 mm sinlge-pinhole'
_diffrn_radiation_monochromator mirror
_diffrn_radiation_probe x-ray
_diffrn_radiation_type CuK\a
_diffrn_radiation_wavelength 1.54184
_diffrn_reflns_av_R_equivalents 0.0285
_diffrn_reflns_av_unetI/netI 0.0123
_diffrn_reflns_Laue_measured_fraction_full 1.000
_diffrn_reflns_Laue_measured_fraction_max 0.998
_diffrn_reflns_limit_h_max 14
_diffrn_reflns_limit_h_min -14
_diffrn_reflns_limit_k_max 13
_diffrn_reflns_limit_k_min -13
_diffrn_reflns_limit_l_max 13
_diffrn_reflns_limit_l_min -14
_diffrn_reflns_number 27083
_diffrn_reflns_point_group_measured_fraction_full 1.000
_diffrn_reflns_point_group_measured_fraction_max 0.998
_diffrn_reflns_theta_full 67.684
_diffrn_reflns_theta_max 76.617
_diffrn_reflns_theta_min 4.011
_diffrn_source 'micro-focus sealed X-ray tube'
_diffrn_source_type 'SuperNova (Cu) X-ray Source'
_exptl_absorpt_coefficient_mu 0.592
_exptl_absorpt_correction_T_max 1.000
_exptl_absorpt_correction_T_min 0.695
_exptl_absorpt_correction_type gaussian
_exptl_absorpt_process_details
;
CrysAlisPro 1.171.38.43d (Rigaku Oxford Diffraction, 2015)
Numerical absorption correction based on gaussian integration over
            a multifaceted crystal model
Empirical absorption correction using spherical harmonics,
 implemented in SCALE3 ABSPACK scaling algorithm.
;
_exptl_crystal_colour 'clear light colourless'
_exptl_crystal_colour_lustre clear
_exptl_crystal_colour_modifier light
_exptl_crystal_colour_primary colourless
_exptl_crystal_density_diffrn 1.177
_exptl_crystal_description block
_exptl_crystal_F_000 520
_exptl_crystal_size_max 0.264
_exptl_crystal_size_mid 0.121
_exptl_crystal_size_min 0.08
_refine_diff_density_max 0.332
_refine_diff_density_min -0.282
_refine_diff_density_rms 0.038
_refine_ls_extinction_method none
_refine_ls_goodness_of_fit_ref 1.047
_refine_ls_hydrogen_treatment constr
_refine_ls_matrix_type full
_refine_ls_number_parameters 158
_refine_ls_number_reflns 2806
_refine_ls_number_restraints 0
_refine_ls_restrained_S_all 1.047
_refine_ls_R_factor_all 0.0384
_refine_ls_R_factor_gt 0.0367
_refine_ls_shift/su_max 0.000
_refine_ls_shift/su_mean 0.000
_refine_ls_structure_factor_coef Fsqd
_refine_ls_weighting_details 'w=1/[\s^2^(Fo^2^)+(0.0517P)^2^+0.4652P] where P=(Fo^2^+2Fc^2^)/3'
_refine_ls_weighting_scheme calc
_refine_ls_wR_factor_gt 0.0989
_refine_ls_wR_factor_ref 0.1005
_reflns_Friedel_coverage 0.000
_reflns_number_gt 2628
_reflns_number_total 2806
_reflns_threshold_expression 'I > 2\s(I)'
_cod_data_source_file np7b00462_si_002.cif
_cod_data_source_block exp_460
_cod_depositor_comments 'Adding full bibliography for 1547837--1547840.cif.'
_cod_database_code 1547837
_chemical_oxdiff_formula C15H24O2
_shelx_space_group_comment
;
The symmetry employed for this shelxl refinement is uniquely defined
by the following loop, which should always be used as a source of
symmetry information in preference to the above space-group names.
They are only intended as comments.
;
_reflns_odcompleteness_completeness 99.97
_reflns_odcompleteness_iscentric 1
_reflns_odcompleteness_theta 74.33
_olex2_refinement_description
;
1. Fixed Uiso
 At 1.2 times of:
  All C(H) groups, All C(H,H) groups
 At 1.5 times of:
  All C(H,H,H) groups, All O(H) groups
2.a Ternary CH refined with riding coordinates:
 C6(H6)
2.b Secondary CH2 refined with riding coordinates:
 C1(H1a,H1b), C4(H4a,H4b), C5(H5a,H5b), C8(H8a,H8b), C12(H12a,H12b)
2.c Aromatic/amide H refined with riding coordinates:
 C2(H2), C9(H9), C10(H10)
2.d Idealised Me refined as rotating group:
 C13(H13a,H13b,H13c), C14(H14a,H14b,H14c), C15(H15a,H15b,H15c)
2.e Idealised tetrahedral OH refined as rotating group:
 O2(H2a)
;
_shelx_shelxl_version_number 2014/7
_ins_header
;
TITL exp_460 in P2(1)/c 
REM P2(1)/c (#14 in standard setting)
CELL 1.54184  11.340292  10.589149  11.427214  90.0000 103.6427  90.0000
ZERR    4.00   0.000103   0.000083   0.000114   0.0000   0.0009   0.0000
LATT  1
SYMM -x, y+1/2,-z+1/2 
SFAC C H O
UNIT 60.00 96.00 8.00
TREF
HKLF 4
END
;
_olex2_date_sample_data_collection 2016-09-27
_olex2_submission_special_instructions 'No special instructions were received'
_oxdiff_exptl_absorpt_empirical_details
;
Empirical correction (ABSPACK) includes:
- Absorption correction using spherical harmonics
- Frame scaling
- Detector area scaling
- B-factor correction
;
_oxdiff_exptl_absorpt_empirical_full_max 1.350
_oxdiff_exptl_absorpt_empirical_full_min 0.690

loop_
_space_group_symop_operation_xyz
'x, y, z'
'-x, y+1/2, -z+1/2'
'-x, -y, -z'
'x, -y-1/2, z-1/2'

loop_
_atom_site_label
_atom_site_type_symbol
_atom_site_fract_x
_atom_site_fract_y
_atom_site_fract_z
_atom_site_U_iso_or_equiv
_atom_site_adp_type
_atom_site_occupancy
_atom_site_site_symmetry_order
_atom_site_calc_flag
_atom_site_refinement_flags_posn
C1 C 0.90435(10) 0.38276(11) 0.29334(10) 0.0245(2) Uani 1 1 d .
H1A H 0.8607 0.3068 0.3051 0.029 Uiso 1 1 calc R
H1B H 0.9904 0.3634 0.3144 0.029 Uiso 1 1 calc R
C2 C 0.87890(10) 0.48422(10) 0.37586(10) 0.0239(2) Uani 1 1 d .
H2 H 0.9418 0.5406 0.4053 0.029 Uiso 1 1 calc R
C3 C 0.77647(9) 0.50294(10) 0.41199(9) 0.0218(2) Uani 1 1 d .
C4 C 0.75862(10) 0.62198(10) 0.47839(9) 0.0251(2) Uani 1 1 d .
H4A H 0.8372 0.6569 0.5173 0.030 Uiso 1 1 calc R
H4B H 0.7163 0.6017 0.5405 0.030 Uiso 1 1 calc R
C5 C 0.68554(10) 0.72095(10) 0.39292(9) 0.0237(2) Uani 1 1 d .
H5A H 0.6938 0.8016 0.4343 0.028 Uiso 1 1 calc R
H5B H 0.7212 0.7297 0.3241 0.028 Uiso 1 1 calc R
C6 C 0.55045(10) 0.69254(9) 0.34678(9) 0.0213(2) Uani 1 1 d .
H6 H 0.5172 0.7591 0.2887 0.026 Uiso 1 1 calc R
C7 C 0.51206(9) 0.56490(9) 0.28271(9) 0.0186(2) Uani 1 1 d .
C8 C 0.54418(9) 0.54911(9) 0.15854(9) 0.0198(2) Uani 1 1 d .
H8A H 0.5063 0.4717 0.1227 0.024 Uiso 1 1 calc R
H8B H 0.5060 0.6181 0.1075 0.024 Uiso 1 1 calc R
C9 C 0.67498(9) 0.54494(10) 0.15254(9) 0.0202(2) Uani 1 1 d .
H9 H 0.7195 0.6195 0.1651 0.024 Uiso 1 1 calc R
C10 C 0.73059(9) 0.43999(10) 0.13019(9) 0.0207(2) Uani 1 1 d .
H10 H 0.6821 0.3727 0.0954 0.025 Uiso 1 1 calc R
C11 C 0.86633(10) 0.42198(10) 0.15711(10) 0.0230(2) Uani 1 1 d .
C12 C 0.67240(9) 0.41051(10) 0.38760(9) 0.0203(2) Uani 1 1 d .
H12A H 0.6760 0.3619 0.3166 0.024 Uiso 1 1 calc R
H12B H 0.6840 0.3521 0.4547 0.024 Uiso 1 1 calc R
C13 C 0.37336(10) 0.55418(10) 0.25687(10) 0.0229(2) Uani 1 1 d .
H13A H 0.3483 0.4744 0.2192 0.034 Uiso 1 1 calc GR
H13B H 0.3371 0.6214 0.2042 0.034 Uiso 1 1 calc GR
H13C H 0.3479 0.5600 0.3311 0.034 Uiso 1 1 calc GR
C14 C 0.89935(11) 0.31335(11) 0.08226(11) 0.0299(3) Uani 1 1 d .
H14A H 0.8597 0.2375 0.0985 0.045 Uiso 1 1 calc GR
H14B H 0.9856 0.3009 0.1031 0.045 Uiso 1 1 calc GR
H14C H 0.8734 0.3336 -0.0018 0.045 Uiso 1 1 calc GR
C15 C 0.93465(10) 0.54167(11) 0.13665(11) 0.0283(3) Uani 1 1 d .
H15A H 0.9098 0.5661 0.0536 0.042 Uiso 1 1 calc GR
H15B H 1.0203 0.5254 0.1571 0.042 Uiso 1 1 calc GR
H15C H 0.9166 0.6085 0.1864 0.042 Uiso 1 1 calc GR
O1 O 0.55286(6) 0.46421(7) 0.36947(6) 0.01925(17) Uani 1 1 d .
O2 O 0.49376(7) 0.70653(7) 0.44573(7) 0.02515(19) Uani 1 1 d .
H2A H 0.5060 0.6430 0.4879 0.038 Uiso 1 1 calc GR

loop_
_atom_site_aniso_label
_atom_site_aniso_U_11
_atom_site_aniso_U_22
_atom_site_aniso_U_33
_atom_site_aniso_U_23
_atom_site_aniso_U_13
_atom_site_aniso_U_12
C1 0.0211(5) 0.0252(5) 0.0271(6) 0.0034(4) 0.0053(4) 0.0008(4)
C2 0.0239(5) 0.0253(5) 0.0201(5) 0.0027(4) 0.0003(4) -0.0028(4)
C3 0.0252(5) 0.0214(5) 0.0165(5) 0.0034(4) 0.0001(4) -0.0006(4)
C4 0.0300(5) 0.0245(5) 0.0186(5) -0.0017(4) 0.0012(4) -0.0029(4)
C5 0.0326(6) 0.0175(5) 0.0205(5) -0.0021(4) 0.0055(4) -0.0035(4)
C6 0.0293(5) 0.0160(5) 0.0191(5) 0.0008(4) 0.0069(4) 0.0016(4)
C7 0.0234(5) 0.0150(5) 0.0174(5) 0.0022(4) 0.0046(4) 0.0018(4)
C8 0.0244(5) 0.0185(5) 0.0161(5) 0.0012(4) 0.0036(4) 0.0008(4)
C9 0.0252(5) 0.0204(5) 0.0146(5) 0.0017(4) 0.0042(4) -0.0028(4)
C10 0.0239(5) 0.0214(5) 0.0168(5) 0.0000(4) 0.0051(4) -0.0030(4)
C11 0.0240(5) 0.0224(5) 0.0239(5) -0.0007(4) 0.0084(4) -0.0019(4)
C12 0.0223(5) 0.0179(5) 0.0207(5) 0.0036(4) 0.0053(4) 0.0025(4)
C13 0.0243(5) 0.0197(5) 0.0249(5) 0.0010(4) 0.0063(4) 0.0026(4)
C14 0.0290(6) 0.0282(6) 0.0349(6) -0.0050(5) 0.0126(5) -0.0003(4)
C15 0.0281(6) 0.0282(6) 0.0311(6) 0.0007(5) 0.0121(5) -0.0052(4)
O1 0.0225(4) 0.0167(3) 0.0193(3) 0.0038(3) 0.0064(3) 0.0026(3)
O2 0.0369(4) 0.0184(4) 0.0225(4) 0.0003(3) 0.0117(3) 0.0044(3)

loop_
_atom_type_symbol
_atom_type_description
_atom_type_scat_dispersion_real
_atom_type_scat_dispersion_imag
_atom_type_scat_source
C C 0.0181 0.0091 'International Tables Vol C Tables 4.2.6.8 and 6.1.1.4'
H H 0.0000 0.0000 'International Tables Vol C Tables 4.2.6.8 and 6.1.1.4'
O O 0.0492 0.0322 'International Tables Vol C Tables 4.2.6.8 and 6.1.1.4'

loop_
_exptl_crystal_face_index_h
_exptl_crystal_face_index_k
_exptl_crystal_face_index_l
_exptl_crystal_face_perp_dist
5 4 -5 0.0886
-6 -2 -3 0.0194
5 2 3 0.0585
-1 5 -4 0.0981
4 -5 -4 0.0360
-4 4 5 0.0756
0 -5 5 0.1496
-4 -4 5 0.1487

loop_
_geom_angle_atom_site_label_1
_geom_angle_atom_site_label_2
_geom_angle_atom_site_label_3
_geom_angle
H1A C1 H1B 107.8
C2 C1 H1A 109.1
C2 C1 H1B 109.1
C2 C1 C11 112.63(9)
C11 C1 H1A 109.1
C11 C1 H1B 109.1
C1 C2 H2 116.2
C3 C2 C1 127.59(10)
C3 C2 H2 116.2
C2 C3 C4 120.58(10)
C2 C3 C12 123.11(10)
C12 C3 C4 116.30(9)
C3 C4 H4A 109.3
C3 C4 H4B 109.3
C3 C4 C5 111.50(8)
H4A C4 H4B 108.0
C5 C4 H4A 109.3
C5 C4 H4B 109.3
C4 C5 H5A 108.4
C4 C5 H5B 108.4
H5A C5 H5B 107.4
C6 C5 C4 115.59(9)
C6 C5 H5A 108.4
C6 C5 H5B 108.4
C5 C6 H6 106.7
C5 C6 C7 118.80(9)
C7 C6 H6 106.7
O2 C6 C5 107.88(8)
O2 C6 H6 106.7
O2 C6 C7 109.54(8)
C6 C7 C8 115.13(8)
C13 C7 C6 108.44(8)
C13 C7 C8 105.46(8)
O1 C7 C6 107.96(8)
O1 C7 C8 115.95(8)
O1 C7 C13 102.92(8)
C7 C8 H8A 107.5
C7 C8 H8B 107.5
H8A C8 H8B 107.0
C9 C8 C7 119.43(8)
C9 C8 H8A 107.5
C9 C8 H8B 107.5
C8 C9 H9 118.3
C10 C9 C8 123.42(9)
C10 C9 H9 118.3
C9 C10 H10 117.5
C9 C10 C11 124.94(9)
C11 C10 H10 117.5
C10 C11 C1 105.30(8)
C10 C11 C14 110.68(9)
C10 C11 C15 113.12(9)
C14 C11 C1 107.99(9)
C14 C11 C15 109.70(9)
C15 C11 C1 109.86(9)
C3 C12 H12A 108.3
C3 C12 H12B 108.3
H12A C12 H12B 107.4
O1 C12 C3 116.09(8)
O1 C12 H12A 108.3
O1 C12 H12B 108.3
C7 C13 H13A 109.5
C7 C13 H13B 109.5
C7 C13 H13C 109.5
H13A C13 H13B 109.5
H13A C13 H13C 109.5
H13B C13 H13C 109.5
C11 C14 H14A 109.5
C11 C14 H14B 109.5
C11 C14 H14C 109.5
H14A C14 H14B 109.5
H14A C14 H14C 109.5
H14B C14 H14C 109.5
C11 C15 H15A 109.5
C11 C15 H15B 109.5
C11 C15 H15C 109.5
H15A C15 H15B 109.5
H15A C15 H15C 109.5
H15B C15 H15C 109.5
C12 O1 C7 121.66(7)
C6 O2 H2A 109.5

loop_
_geom_bond_atom_site_label_1
_geom_bond_atom_site_label_2
_geom_bond_distance
C1 H1A 0.9700
C1 H1B 0.9700
C1 C2 1.5018(16)
C1 C11 1.5701(15)
C2 H2 0.9300
C2 C3 1.3361(16)
C3 C4 1.5094(15)
C3 C12 1.5078(14)
C4 H4A 0.9700
C4 H4B 0.9700
C4 C5 1.5353(15)
C5 H5A 0.9700
C5 H5B 0.9700
C5 C6 1.5279(15)
C6 H6 0.9800
C6 C7 1.5498(14)
C6 O2 1.4341(12)
C7 C8 1.5549(14)
C7 C13 1.5346(14)
C7 O1 1.4551(11)
C8 H8A 0.9700
C8 H8B 0.9700
C8 C9 1.5017(14)
C9 H9 0.9300
C9 C10 1.3318(15)
C10 H10 0.9300
C10 C11 1.5091(14)
C11 C14 1.5317(15)
C11 C15 1.5319(15)
C12 H12A 0.9700
C12 H12B 0.9700
C12 O1 1.4392(12)
C13 H13A 0.9600
C13 H13B 0.9600
C13 H13C 0.9600
C14 H14A 0.9600
C14 H14B 0.9600
C14 H14C 0.9600
C15 H15A 0.9600
C15 H15B 0.9600
C15 H15C 0.9600
O2 H2A 0.8200

loop_
_exptl_oxdiff_crystal_face_indexfrac_h
_exptl_oxdiff_crystal_face_indexfrac_k
_exptl_oxdiff_crystal_face_indexfrac_l
_exptl_oxdiff_crystal_face_x
_exptl_oxdiff_crystal_face_y
_exptl_oxdiff_crystal_face_z
4.9643 3.7797 -4.7341 -0.1341 -0.5559 0.8203
-5.5072 -2.3183 -2.8093 0.2286 0.9553 0.1873
5.4097 2.2183 3.0129 -0.2271 -0.9491 -0.2185
-0.6759 5.3936 -4.2576 -0.5580 0.1345 0.8189
4.2681 -4.6020 -4.3616 0.9253 -0.2213 0.3078
-4.3099 4.0656 5.0212 -0.8831 0.2111 -0.4190
-0.0012 -4.9979 4.9961 0.4531 -0.0913 -0.8919
-3.9986 -3.9969 4.9966 0.1851 0.4190 -0.8593
